data_4033922
loop_
_publ_author_name
'Akaev, Andrey A.'
'Bezzubov, Stanislav I.'
'Desyatkin, Victor G.'
'Vorobyeva, Nataliya S.'
'Majouga, Alexander G.'
'Melnikov, Mikhail Ya'
'Budynina, Ekaterina M.'

_publ_contact_author 'Ekaterina Budynina'
_publ_section_title
;
 Stereocontrolled [3+2] Cycloaddition of Donor-Acceptor Cyclopropanes to
 Iminooxindoles: Access to Spiro[oxindole-3,2'-pyrrolidines].
;
_journal_issue 6
_journal_name_full 'The Journal of organic chemistry'
_journal_page_first 3340
_journal_page_last 3356
_journal_paper_doi 10.1021/acs.joc.8b03208
_journal_volume 84
_journal_year 2019
_chemical_formula_moiety 'C33 H31 N3 O3 S'
_chemical_formula_sum 'C33 H31 N3 O3 S'
_chemical_formula_weight 549.67
_chemical_melting_point_gt 603
_chemical_melting_point_lt 604
_chemical_name_systematic
;
(3RS,4&#x0092;RS,5&#x0092;RS)-1&#x0092;&#x0092;-Methyl-1&#x0092;,5&#x0092;-diphenyldispiro[indoline-3,2&#x0092;-pyrrolidine-4&#x0092;,3&#x0092;&#x0092;-indoline]-2,2&#x0092;&#x0092;-dione
;
_space_group_crystal_system triclinic
_space_group_IT_number 2
_space_group_name_Hall '-P 1'
_space_group_name_H-M_alt 'P -1'
_atom_sites_solution_hydrogens mixed
_audit_creation_method SHELXL-2014/7
_cell_angle_alpha 63.0040(10)
_cell_angle_beta 89.6560(10)
_cell_angle_gamma 82.7790(10)
_cell_formula_units_Z 4
_cell_length_a 11.1221(2)
_cell_length_b 16.7305(3)
_cell_length_c 16.8112(3)
_cell_measurement_reflns_used 9961
_cell_measurement_temperature 120(2)
_cell_measurement_theta_max 26.192
_cell_measurement_theta_min 2.149
_cell_volume 2760.62(9)
_computing_cell_refinement 'SAINT (Bruker, 2008)'
_computing_data_collection '<i>APEX2</i> (Bruker, 2008)'
_computing_data_reduction 'SAINT (Bruker, 2008)'
_computing_molecular_graphics 'SHELXTL (Sheldrick, 2008)'
_computing_publication_material 'SHELXTL (Sheldrick, 2008)'
_computing_structure_refinement 'SHELXL-2014/7 (Sheldrick, 2014)'
_computing_structure_solution 'SHELXTL (Sheldrick, 2008)'
_diffrn_ambient_temperature 120(2)
_diffrn_measured_fraction_theta_full 0.999
_diffrn_measured_fraction_theta_max 0.994
_diffrn_measurement_device_type 'Bruker SMART APEX II'
_diffrn_measurement_method \w
_diffrn_radiation_type MoK\a
_diffrn_radiation_wavelength 0.71073
_diffrn_reflns_av_R_equivalents 0.0341
_diffrn_reflns_av_unetI/netI 0.0422
_diffrn_reflns_Laue_measured_fraction_full 0.999
_diffrn_reflns_Laue_measured_fraction_max 0.994
_diffrn_reflns_limit_h_max 14
_diffrn_reflns_limit_h_min -14
_diffrn_reflns_limit_k_max 21
_diffrn_reflns_limit_k_min -22
_diffrn_reflns_limit_l_max 22
_diffrn_reflns_limit_l_min -22
_diffrn_reflns_number 35430
_diffrn_reflns_point_group_measured_fraction_full 0.999
_diffrn_reflns_point_group_measured_fraction_max 0.994
_diffrn_reflns_theta_full 25.242
_diffrn_reflns_theta_max 27.999
_diffrn_reflns_theta_min 2.149
_diffrn_source 'fine-focus sealed tube'
_exptl_absorpt_coefficient_mu 0.158
_exptl_absorpt_correction_type multi-scan
_exptl_absorpt_process_details 'SADABS (Bruker, 2008)'
_exptl_crystal_colour colorless
_exptl_crystal_density_diffrn 1.323
_exptl_crystal_description block
_exptl_crystal_F_000 1160
_exptl_crystal_size_max 0.500
_exptl_crystal_size_mid 0.400
_exptl_crystal_size_min 0.300
_exptl_transmission_factor_max 0.954
_exptl_transmission_factor_min 0.925
_refine_diff_density_max 1.200
_refine_diff_density_min -0.525
_refine_diff_density_rms 0.060
_refine_ls_extinction_method none
_refine_ls_goodness_of_fit_ref 1.027
_refine_ls_hydrogen_treatment mixed
_refine_ls_matrix_type full
_refine_ls_number_parameters 735
_refine_ls_number_reflns 13236
_refine_ls_number_restraints 0
_refine_ls_restrained_S_all 1.027
_refine_ls_R_factor_all 0.0624
_refine_ls_R_factor_gt 0.0452
_refine_ls_shift/su_max 0.001
_refine_ls_shift/su_mean 0.000
_refine_ls_structure_factor_coef Fsqd
_refine_ls_weighting_details 'w=1/[\s^2^(Fo^2^)+(0.0680P)^2^+0.7110P] where P=(Fo^2^+2Fc^2^)/3'
_refine_ls_weighting_scheme calc
_refine_ls_wR_factor_gt 0.1157
_refine_ls_wR_factor_ref 0.1272
_reflns_Friedel_coverage 0.000
_reflns_number_gt 10207
_reflns_number_total 13236
_reflns_threshold_expression 'I > 2\s(I)'
_cod_data_source_file jo8b03208_si_003.cif
_cod_data_source_block 3ao'
_cod_database_code 4033922
_shelx_shelxl_version_number 2014/7
_shelx_space_group_comment
;
The symmetry employed for this shelxl refinement is uniquely defined
by the following loop, which should always be used as a source of
symmetry information in preference to the above space-group names.
They are only intended as comments.
;
_shelx_estimated_absorpt_t_min 0.925
_shelx_estimated_absorpt_t_max 0.954

loop_
_space_group_symop_operation_xyz
'x, y, z'
'-x, -y, -z'

loop_
_atom_site_label
_atom_site_type_symbol
_atom_site_fract_x
_atom_site_fract_y
_atom_site_fract_z
_atom_site_U_iso_or_equiv
_atom_site_adp_type
_atom_site_occupancy
_atom_site_site_symmetry_order
_atom_site_calc_flag
_atom_site_refinement_flags_posn
_atom_site_refinement_flags_adp
O1 O 0.91432(10) 0.18357(7) 0.36470(7) 0.0192(2) Uani 1 1 d . .
O2 O 0.58545(10) 0.15012(7) 0.49059(7) 0.0200(2) Uani 1 1 d . .
N1 N 0.96289(11) 0.32478(9) 0.27033(9) 0.0173(3) Uani 1 1 d . .
N2 N 0.66112(11) 0.33084(8) 0.45999(8) 0.0128(2) Uani 1 1 d . .
N3 N 0.40461(12) 0.24599(9) 0.44009(9) 0.0170(3) Uani 1 1 d . .
H3 H 0.3584(17) 0.2078(13) 0.4527(12) 0.022(5) Uiso 1 1 d . .
C1 C 1.06631(15) 0.29760(13) 0.23055(12) 0.0254(4) Uani 1 1 d . .
H1A H 1.0704 0.2331 0.2468 0.038 Uiso 1 1 calc R U
H1B H 1.1411 0.3080 0.2527 0.038 Uiso 1 1 calc R U
H1C H 1.0572 0.3333 0.1653 0.038 Uiso 1 1 calc R U
C2 C 0.92255(13) 0.41508(11) 0.25166(10) 0.0162(3) Uani 1 1 d . .
C3 C 0.96552(15) 0.49305(11) 0.19085(10) 0.0212(3) Uani 1 1 d . .
H3A H 1.0286 0.4908 0.1533 0.025 Uiso 1 1 calc R U
C4 C 0.91245(15) 0.57519(11) 0.18684(11) 0.0219(3) Uani 1 1 d . .
H4 H 0.9394 0.6300 0.1454 0.026 Uiso 1 1 calc R U
C5 C 0.82120(15) 0.57800(11) 0.24240(10) 0.0206(3) Uani 1 1 d . .
H5 H 0.7884 0.6343 0.2402 0.025 Uiso 1 1 calc R U
C6 C 0.77711(14) 0.49859(10) 0.30172(10) 0.0171(3) Uani 1 1 d . .
H6 H 0.7138 0.5008 0.3392 0.021 Uiso 1 1 calc R U
C7 C 0.82657(13) 0.41681(10) 0.30531(9) 0.0141(3) Uani 1 1 d . .
C8 C 0.79652(13) 0.32169(10) 0.35776(9) 0.0130(3) Uani 1 1 d . .
C9 C 0.89769(13) 0.26581(10) 0.33431(10) 0.0149(3) Uani 1 1 d . .
C10 C 0.78511(13) 0.28807(10) 0.45936(9) 0.0129(3) Uani 1 1 d . .
H10 H 0.7866 0.2208 0.4890 0.016 Uiso 1 1 calc R U
C11 C 0.88414(13) 0.31100(10) 0.50382(9) 0.0149(3) Uani 1 1 d . .
C12 C 0.99699(14) 0.25735(12) 0.52243(10) 0.0203(3) Uani 1 1 d . .
H12 H 1.0078 0.2074 0.5093 0.024 Uiso 1 1 calc R U
C13 C 1.09389(15) 0.27620(13) 0.55998(11) 0.0272(4) Uani 1 1 d . .
H13 H 1.1710 0.2403 0.5708 0.033 Uiso 1 1 calc R U
C14 C 1.07805(16) 0.34723(13) 0.58153(11) 0.0277(4) Uani 1 1 d . .
H14 H 1.1441 0.3601 0.6073 0.033 Uiso 1 1 calc R U
C15 C 0.96539(16) 0.39966(12) 0.56539(11) 0.0241(4) Uani 1 1 d . .
H15 H 0.9540 0.4475 0.5816 0.029 Uiso 1 1 calc R U
C16 C 0.86890(15) 0.38254(10) 0.52555(10) 0.0186(3) Uani 1 1 d . .
H16 H 0.7926 0.4197 0.5132 0.022 Uiso 1 1 calc R U
C17 C 0.61229(13) 0.31496(10) 0.54401(10) 0.0139(3) Uani 1 1 d . .
C18 C 0.66601(14) 0.24710(10) 0.62509(10) 0.0175(3) Uani 1 1 d . .
H18 H 0.7357 0.2077 0.6255 0.021 Uiso 1 1 calc R U
C19 C 0.61858(16) 0.23653(11) 0.70548(11) 0.0217(3) Uani 1 1 d . .
H19 H 0.6576 0.1911 0.7604 0.026 Uiso 1 1 calc R U
C20 C 0.51515(16) 0.29150(12) 0.70618(11) 0.0244(4) Uani 1 1 d . .
H20 H 0.4822 0.2837 0.7611 0.029 Uiso 1 1 calc R U
C21 C 0.46029(16) 0.35831(12) 0.62524(12) 0.0256(4) Uani 1 1 d . .
H21 H 0.3883 0.3956 0.6250 0.031 Uiso 1 1 calc R U
C22 C 0.50886(15) 0.37139(11) 0.54488(11) 0.0206(3) Uani 1 1 d . .
H22 H 0.4718 0.4188 0.4903 0.025 Uiso 1 1 calc R U
C23 C 0.58297(13) 0.31519(10) 0.39816(10) 0.0131(3) Uani 1 1 d . .
C24 C 0.47049(13) 0.38342(10) 0.35831(10) 0.0148(3) Uani 1 1 d . .
C25 C 0.45596(15) 0.47575(11) 0.30479(11) 0.0203(3) Uani 1 1 d . .
H25 H 0.5247 0.5065 0.2843 0.024 Uiso 1 1 calc R U
C26 C 0.33892(16) 0.52339(12) 0.28117(12) 0.0255(4) Uani 1 1 d . .
H26 H 0.3278 0.5873 0.2460 0.031 Uiso 1 1 calc R U
C27 C 0.23849(15) 0.47793(12) 0.30869(12) 0.0251(4) Uani 1 1 d . .
H27 H 0.1594 0.5113 0.2916 0.030 Uiso 1 1 calc R U
C28 C 0.25165(15) 0.38452(12) 0.36082(11) 0.0218(3) Uani 1 1 d . .
H28 H 0.1830 0.3533 0.3789 0.026 Uiso 1 1 calc R U
C29 C 0.36851(14) 0.33877(10) 0.38534(10) 0.0156(3) Uani 1 1 d . .
C30 C 0.52746(14) 0.22520(10) 0.44944(10) 0.0148(3) Uani 1 1 d . .
C31 C 0.67181(13) 0.30685(10) 0.33009(10) 0.0141(3) Uani 1 1 d . .
H31A H 0.6766 0.2462 0.3328 0.017 Uiso 1 1 calc R U
H31B H 0.6449 0.3533 0.2685 0.017 Uiso 1 1 calc R U
O3 O 0.56470(10) 0.32389(7) 0.12206(8) 0.0214(2) Uani 1 1 d . .
O4 O 0.90285(10) 0.34412(7) 0.01230(7) 0.0207(2) Uani 1 1 d . .
N4 N 0.50509(11) 0.18635(9) 0.21630(9) 0.0175(3) Uani 1 1 d . .
N5 N 0.81866(11) 0.16501(8) 0.04077(8) 0.0116(2) Uani 1 1 d . .
N6 N 1.07803(12) 0.24163(9) 0.06178(9) 0.0158(3) Uani 1 1 d . .
H6A H 1.133(2) 0.2816(14) 0.0464(14) 0.038(6) Uiso 1 1 d . .
C32 C 0.39896(15) 0.21965(13) 0.24931(12) 0.0277(4) Uani 1 1 d . .
H32A H 0.4072 0.2800 0.2426 0.041 Uiso 1 1 calc R U
H32B H 0.3924 0.1782 0.3126 0.041 Uiso 1 1 calc R U
H32C H 0.3259 0.2231 0.2150 0.041 Uiso 1 1 calc R U
C33 C 0.54199(13) 0.09480(11) 0.23844(10) 0.0163(3) Uani 1 1 d . .
C34 C 0.49320(14) 0.01955(12) 0.29861(11) 0.0221(3) Uani 1 1 d . .
H34 H 0.4267 0.0252 0.3323 0.027 Uiso 1 1 calc R U
C35 C 0.54480(15) -0.06488(12) 0.30823(11) 0.0237(4) Uani 1 1 d . .
H35 H 0.5138 -0.1178 0.3498 0.028 Uiso 1 1 calc R U
C36 C 0.64076(15) -0.07285(11) 0.25798(10) 0.0207(3) Uani 1 1 d . .
H36 H 0.6733 -0.1308 0.2642 0.025 Uiso 1 1 calc R U
C37 C 0.68998(14) 0.00392(10) 0.19816(10) 0.0163(3) Uani 1 1 d . .
H37 H 0.7556 -0.0016 0.1637 0.020 Uiso 1 1 calc R U
C38 C 0.64193(13) 0.08780(10) 0.18979(9) 0.0136(3) Uani 1 1 d . .
C39 C 0.57632(13) 0.24130(10) 0.15452(10) 0.0155(3) Uani 1 1 d . .
C40 C 0.67758(13) 0.18111(10) 0.13675(9) 0.0127(3) Uani 1 1 d . .
C41 C 0.69496(13) 0.21102(10) 0.03618(9) 0.0123(3) Uani 1 1 d . .
H41 H 0.6957 0.2780 0.0047 0.015 Uiso 1 1 calc R U
C42 C 0.59736(13) 0.18731(10) -0.00856(9) 0.0139(3) Uani 1 1 d . .
C43 C 0.48104(14) 0.23522(11) -0.02114(10) 0.0182(3) Uani 1 1 d . .
H43 H 0.4674 0.2831 -0.0051 0.022 Uiso 1 1 calc R U
C44 C 0.38489(14) 0.21374(12) -0.05696(11) 0.0229(4) Uani 1 1 d . .
H44 H 0.3057 0.2457 -0.0636 0.028 Uiso 1 1 calc R U
C45 C 0.40455(15) 0.14595(12) -0.08283(11) 0.0238(4) Uani 1 1 d . .
H45 H 0.3391 0.1313 -0.1075 0.029 Uiso 1 1 calc R U
C46 C 0.52048(15) 0.09919(11) -0.07268(10) 0.0206(3) Uani 1 1 d . .
H46 H 0.5345 0.0537 -0.0919 0.025 Uiso 1 1 calc R U
C47 C 0.61628(14) 0.11870(10) -0.03440(10) 0.0160(3) Uani 1 1 d . .
H47 H 0.6947 0.0851 -0.0259 0.019 Uiso 1 1 calc R U
C48 C 0.87537(13) 0.18038(10) -0.04101(10) 0.0129(3) Uani 1 1 d . .
C49 C 0.97578(14) 0.11979(10) -0.03754(10) 0.0170(3) Uani 1 1 d . .
H49 H 1.0035 0.0689 0.0177 0.020 Uiso 1 1 calc R U
C50 C 1.03540(15) 0.13347(12) -0.11442(11) 0.0223(3) Uani 1 1 d . .
H50 H 1.1054 0.0929 -0.1111 0.027 Uiso 1 1 calc R U
C51 C 0.99396(16) 0.20580(11) -0.19621(11) 0.0229(4) Uani 1 1 d . .
H51 H 1.0350 0.2148 -0.2487 0.027 Uiso 1 1 calc R U
C52 C 0.89205(16) 0.26471(11) -0.20036(11) 0.0227(4) Uani 1 1 d . .
H52 H 0.8619 0.3136 -0.2563 0.027 Uiso 1 1 calc R U
C53 C 0.83333(14) 0.25289(10) -0.12312(10) 0.0172(3) Uani 1 1 d . .
H53 H 0.7645 0.2944 -0.1265 0.021 Uiso 1 1 calc R U
C54 C 0.89398(13) 0.18043(9) 0.10468(9) 0.0121(3) Uani 1 1 d . .
C55 C 1.00216(13) 0.10909(10) 0.14861(10) 0.0135(3) Uani 1 1 d . .
C56 C 1.01018(15) 0.01781(10) 0.20669(10) 0.0189(3) Uani 1 1 d . .
H56 H 0.9390 -0.0092 0.2284 0.023 Uiso 1 1 calc R U
C57 C 1.12449(16) -0.03406(11) 0.23291(12) 0.0256(4) Uani 1 1 d . .
H57 H 1.1313 -0.0972 0.2717 0.031 Uiso 1 1 calc R U
C58 C 1.22808(15) 0.00615(12) 0.20261(12) 0.0265(4) Uani 1 1 d . .
H58 H 1.3052 -0.0302 0.2208 0.032 Uiso 1 1 calc R U
C59 C 1.22191(14) 0.09873(12) 0.14607(12) 0.0222(3) Uani 1 1 d . .
H59 H 1.2933 0.1263 0.1264 0.027 Uiso 1 1 calc R U
C60 C 1.10800(14) 0.14882(10) 0.11983(10) 0.0152(3) Uani 1 1 d . .
C61 C 0.95605(14) 0.26740(10) 0.05327(10) 0.0145(3) Uani 1 1 d . .
C62 C 0.80123(13) 0.19388(10) 0.16783(10) 0.0144(3) Uani 1 1 d . .
H62A H 0.7979 0.2553 0.1631 0.017 Uiso 1 1 calc R U
H62B H 0.8235 0.1487 0.2307 0.017 Uiso 1 1 calc R U
S1 S 0.15554(3) 0.06890(3) 0.48700(3) 0.01827(10) Uani 1 1 d . .
O5 O 0.22496(11) 0.14682(8) 0.43644(8) 0.0294(3) Uani 1 1 d . .
C63 C 0.25583(17) -0.01441(11) 0.57592(11) 0.0259(4) Uani 1 1 d . .
H63A H 0.2721 0.0082 0.6188 0.039 Uiso 1 1 calc R U
H63B H 0.3322 -0.0273 0.5519 0.039 Uiso 1 1 calc R U
H63C H 0.2185 -0.0700 0.6061 0.039 Uiso 1 1 calc R U
C64 C 0.15065(16) 0.01013(12) 0.42163(11) 0.0235(4) Uani 1 1 d . .
H64A H 0.1039 0.0496 0.3650 0.035 Uiso 1 1 calc R U
H64B H 0.1118 -0.0443 0.4545 0.035 Uiso 1 1 calc R U
H64C H 0.2335 -0.0073 0.4094 0.035 Uiso 1 1 calc R U
S2 S 1.23237(4) 0.45142(3) 0.00464(3) 0.02486(11) Uani 1 1 d . .
O6 O 1.25191(11) 0.34966(8) 0.04456(8) 0.0239(3) Uani 1 1 d . .
C65 C 1.30634(16) 0.47845(13) 0.08181(13) 0.0293(4) Uani 1 1 d . .
H65A H 1.2611 0.4604 0.1361 0.044 Uiso 1 1 calc R U
H65B H 1.3092 0.5438 0.0544 0.044 Uiso 1 1 calc R U
H65C H 1.3892 0.4460 0.0972 0.044 Uiso 1 1 calc R U
C66 C 1.3392(2) 0.48780(14) -0.07930(13) 0.0423(6) Uani 1 1 d . .
H66A H 1.3161 0.4754 -0.1283 0.063 Uiso 1 1 calc R U
H66B H 1.4201 0.4551 -0.0537 0.063 Uiso 1 1 calc R U
H66C H 1.3405 0.5530 -0.1022 0.063 Uiso 1 1 calc R U

loop_
_atom_site_aniso_label
_atom_site_aniso_U_11
_atom_site_aniso_U_22
_atom_site_aniso_U_33
_atom_site_aniso_U_23
_atom_site_aniso_U_13
_atom_site_aniso_U_12
O1 0.0190(6) 0.0193(6) 0.0221(6) -0.0126(5) -0.0002(5) -0.0001(5)
O2 0.0238(6) 0.0133(5) 0.0204(6) -0.0054(5) 0.0043(5) -0.0026(5)
N1 0.0146(6) 0.0231(7) 0.0176(6) -0.0121(6) 0.0048(5) -0.0032(5)
N2 0.0118(6) 0.0150(6) 0.0115(6) -0.0064(5) 0.0011(5) -0.0007(5)
N3 0.0164(6) 0.0185(7) 0.0183(7) -0.0090(6) 0.0051(5) -0.0080(5)
C1 0.0187(8) 0.0385(10) 0.0295(9) -0.0243(8) 0.0103(7) -0.0052(7)
C2 0.0140(7) 0.0220(8) 0.0143(7) -0.0095(6) -0.0005(6) -0.0037(6)
C3 0.0190(8) 0.0296(9) 0.0161(8) -0.0099(7) 0.0039(6) -0.0097(7)
C4 0.0241(8) 0.0233(8) 0.0157(8) -0.0045(7) 0.0002(6) -0.0120(7)
C5 0.0258(8) 0.0170(8) 0.0182(8) -0.0070(6) -0.0022(6) -0.0046(7)
C6 0.0178(7) 0.0195(8) 0.0148(7) -0.0083(6) 0.0017(6) -0.0036(6)
C7 0.0144(7) 0.0168(7) 0.0110(7) -0.0058(6) -0.0003(5) -0.0038(6)
C8 0.0119(7) 0.0154(7) 0.0125(7) -0.0071(6) 0.0015(5) -0.0017(6)
C9 0.0128(7) 0.0211(8) 0.0143(7) -0.0113(6) -0.0005(6) -0.0018(6)
C10 0.0125(7) 0.0137(7) 0.0131(7) -0.0069(6) 0.0018(5) -0.0004(6)
C11 0.0162(7) 0.0177(7) 0.0101(7) -0.0052(6) 0.0026(5) -0.0048(6)
C12 0.0174(8) 0.0287(9) 0.0161(7) -0.0119(7) 0.0008(6) -0.0014(7)
C13 0.0161(8) 0.0453(11) 0.0186(8) -0.0132(8) -0.0005(6) -0.0040(7)
C14 0.0259(9) 0.0437(11) 0.0159(8) -0.0123(8) 0.0018(7) -0.0185(8)
C15 0.0355(10) 0.0260(9) 0.0148(8) -0.0094(7) 0.0063(7) -0.0178(8)
C16 0.0227(8) 0.0177(8) 0.0140(7) -0.0051(6) 0.0035(6) -0.0062(6)
C17 0.0154(7) 0.0146(7) 0.0140(7) -0.0078(6) 0.0036(6) -0.0046(6)
C18 0.0196(8) 0.0155(7) 0.0163(7) -0.0063(6) 0.0038(6) -0.0030(6)
C19 0.0310(9) 0.0190(8) 0.0141(7) -0.0053(6) 0.0058(7) -0.0097(7)
C20 0.0325(9) 0.0274(9) 0.0212(8) -0.0163(7) 0.0129(7) -0.0119(7)
C21 0.0240(9) 0.0304(9) 0.0293(9) -0.0206(8) 0.0070(7) 0.0000(7)
C22 0.0215(8) 0.0208(8) 0.0205(8) -0.0115(7) 0.0015(6) 0.0018(6)
C23 0.0137(7) 0.0131(7) 0.0121(7) -0.0050(6) 0.0009(5) -0.0030(6)
C24 0.0139(7) 0.0185(7) 0.0133(7) -0.0087(6) -0.0003(6) -0.0005(6)
C25 0.0186(8) 0.0185(8) 0.0192(8) -0.0053(6) -0.0038(6) -0.0003(6)
C26 0.0259(9) 0.0209(8) 0.0254(9) -0.0084(7) -0.0091(7) 0.0039(7)
C27 0.0180(8) 0.0314(9) 0.0273(9) -0.0171(8) -0.0077(7) 0.0068(7)
C28 0.0151(8) 0.0322(9) 0.0229(8) -0.0169(7) 0.0006(6) -0.0026(7)
C29 0.0169(7) 0.0188(7) 0.0143(7) -0.0103(6) 0.0010(6) -0.0023(6)
C30 0.0180(7) 0.0157(7) 0.0126(7) -0.0080(6) 0.0031(6) -0.0034(6)
C31 0.0129(7) 0.0176(7) 0.0128(7) -0.0075(6) 0.0027(5) -0.0034(6)
O3 0.0200(6) 0.0209(6) 0.0281(6) -0.0159(5) 0.0013(5) -0.0009(5)
O4 0.0231(6) 0.0136(5) 0.0232(6) -0.0062(5) 0.0018(5) -0.0038(5)
N4 0.0124(6) 0.0262(7) 0.0163(6) -0.0121(6) 0.0037(5) -0.0011(5)
N5 0.0096(6) 0.0139(6) 0.0115(6) -0.0060(5) 0.0009(4) -0.0009(5)
N6 0.0141(6) 0.0173(6) 0.0184(6) -0.0092(5) 0.0039(5) -0.0065(5)
C32 0.0166(8) 0.0469(11) 0.0283(9) -0.0256(9) 0.0071(7) -0.0018(8)
C33 0.0131(7) 0.0249(8) 0.0125(7) -0.0093(6) -0.0002(6) -0.0045(6)
C34 0.0155(8) 0.0359(10) 0.0159(8) -0.0107(7) 0.0044(6) -0.0114(7)
C35 0.0250(9) 0.0267(9) 0.0163(8) -0.0040(7) -0.0007(6) -0.0158(7)
C36 0.0253(8) 0.0195(8) 0.0170(8) -0.0065(6) -0.0026(6) -0.0090(7)
C37 0.0169(7) 0.0183(7) 0.0146(7) -0.0079(6) -0.0003(6) -0.0047(6)
C38 0.0119(7) 0.0192(7) 0.0100(7) -0.0064(6) 0.0002(5) -0.0050(6)
C39 0.0135(7) 0.0207(8) 0.0163(7) -0.0120(6) -0.0002(6) -0.0017(6)
C40 0.0124(7) 0.0146(7) 0.0122(7) -0.0072(6) 0.0019(5) -0.0014(6)
C41 0.0123(7) 0.0125(7) 0.0117(7) -0.0050(6) 0.0017(5) -0.0025(5)
C42 0.0140(7) 0.0157(7) 0.0090(6) -0.0031(6) 0.0006(5) -0.0021(6)
C43 0.0154(7) 0.0251(8) 0.0146(7) -0.0098(6) 0.0017(6) -0.0017(6)
C44 0.0130(7) 0.0356(10) 0.0174(8) -0.0102(7) -0.0010(6) -0.0014(7)
C45 0.0211(8) 0.0357(10) 0.0143(8) -0.0088(7) 0.0000(6) -0.0132(7)
C46 0.0272(9) 0.0215(8) 0.0146(7) -0.0079(6) 0.0035(6) -0.0109(7)
C47 0.0175(7) 0.0163(7) 0.0120(7) -0.0043(6) 0.0017(6) -0.0041(6)
C48 0.0134(7) 0.0137(7) 0.0140(7) -0.0075(6) 0.0039(5) -0.0058(6)
C49 0.0187(8) 0.0169(7) 0.0166(7) -0.0091(6) 0.0003(6) -0.0011(6)
C50 0.0207(8) 0.0282(9) 0.0252(9) -0.0186(7) 0.0075(7) -0.0031(7)
C51 0.0286(9) 0.0271(9) 0.0188(8) -0.0138(7) 0.0117(7) -0.0111(7)
C52 0.0316(9) 0.0207(8) 0.0131(7) -0.0046(6) 0.0050(7) -0.0074(7)
C53 0.0185(8) 0.0163(7) 0.0145(7) -0.0053(6) 0.0027(6) -0.0011(6)
C54 0.0133(7) 0.0125(7) 0.0114(7) -0.0058(6) 0.0009(5) -0.0033(5)
C55 0.0138(7) 0.0156(7) 0.0126(7) -0.0078(6) -0.0011(5) -0.0018(6)
C56 0.0203(8) 0.0169(7) 0.0182(8) -0.0064(6) -0.0051(6) -0.0038(6)
C57 0.0273(9) 0.0163(8) 0.0304(9) -0.0094(7) -0.0134(7) 0.0025(7)
C58 0.0187(8) 0.0277(9) 0.0373(10) -0.0207(8) -0.0117(7) 0.0062(7)
C59 0.0140(7) 0.0291(9) 0.0302(9) -0.0194(8) -0.0003(7) -0.0024(7)
C60 0.0155(7) 0.0185(7) 0.0162(7) -0.0115(6) 0.0014(6) -0.0043(6)
C61 0.0185(7) 0.0150(7) 0.0122(7) -0.0071(6) 0.0036(6) -0.0065(6)
C62 0.0131(7) 0.0170(7) 0.0151(7) -0.0088(6) 0.0023(6) -0.0037(6)
S1 0.01695(19) 0.01707(19) 0.0210(2) -0.00841(16) 0.00127(15) -0.00428(15)
O5 0.0310(7) 0.0219(6) 0.0290(7) -0.0032(5) -0.0023(5) -0.0153(5)
C63 0.0328(10) 0.0209(8) 0.0221(8) -0.0087(7) -0.0064(7) -0.0016(7)
C64 0.0247(9) 0.0264(9) 0.0238(8) -0.0148(7) -0.0002(7) -0.0054(7)
S2 0.0216(2) 0.0216(2) 0.0332(2) -0.01437(18) -0.00742(17) -0.00157(17)
O6 0.0236(6) 0.0206(6) 0.0284(6) -0.0097(5) 0.0046(5) -0.0116(5)
C65 0.0267(9) 0.0312(10) 0.0389(10) -0.0248(9) -0.0056(8) -0.0001(8)
C66 0.0669(15) 0.0370(11) 0.0229(9) -0.0063(8) 0.0046(9) -0.0368(11)

loop_
_atom_type_symbol
_atom_type_description
_atom_type_scat_dispersion_real
_atom_type_scat_dispersion_imag
_atom_type_scat_source
C C 0.0033 0.0016 'International Tables Vol C Tables 4.2.6.8 and 6.1.1.4'
H H 0.0000 0.0000 'International Tables Vol C Tables 4.2.6.8 and 6.1.1.4'
N N 0.0061 0.0033 'International Tables Vol C Tables 4.2.6.8 and 6.1.1.4'
O O 0.0106 0.0060 'International Tables Vol C Tables 4.2.6.8 and 6.1.1.4'
S S 0.1246 0.1234 'International Tables Vol C Tables 4.2.6.8 and 6.1.1.4'

loop_
_geom_angle_atom_site_label_1
_geom_angle_atom_site_label_2
_geom_angle_atom_site_label_3
_geom_angle
C9 N1 C2 111.62(12)
C9 N1 C1 124.31(14)
C2 N1 C1 123.96(13)
C17 N2 C10 118.82(12)
C17 N2 C23 115.76(11)
C10 N2 C23 106.87(11)
C30 N3 C29 111.57(13)
C30 N3 H3 123.2(13)
C29 N3 H3 123.1(13)
N1 C1 H1A 109.5
N1 C1 H1B 109.5
H1A C1 H1B 109.5
N1 C1 H1C 109.5
H1A C1 H1C 109.5
H1B C1 H1C 109.5
C3 C2 C7 122.41(15)
C3 C2 N1 128.36(14)
C7 C2 N1 109.23(13)
C2 C3 C4 117.43(15)
C2 C3 H3A 121.3
C4 C3 H3A 121.3
C5 C4 C3 121.08(15)
C5 C4 H4 119.5
C3 C4 H4 119.5
C4 C5 C6 120.46(15)
C4 C5 H5 119.8
C6 C5 H5 119.8
C7 C6 C5 119.34(14)
C7 C6 H6 120.3
C5 C6 H6 120.3
C6 C7 C2 119.16(14)
C6 C7 C8 132.31(14)
C2 C7 C8 108.53(13)
C7 C8 C9 102.34(12)
C7 C8 C10 116.16(12)
C9 C8 C10 114.02(12)
C7 C8 C31 114.41(12)
C9 C8 C31 109.01(12)
C10 C8 C31 101.17(11)
O1 C9 N1 125.80(14)
O1 C9 C8 126.29(14)
N1 C9 C8 107.85(12)
N2 C10 C11 115.62(12)
N2 C10 C8 100.48(11)
C11 C10 C8 114.03(12)
N2 C10 H10 108.8
C11 C10 H10 108.8
C8 C10 H10 108.8
C16 C11 C12 118.99(14)
C16 C11 C10 123.81(14)
C12 C11 C10 117.19(13)
C13 C12 C11 120.68(16)
C13 C12 H12 119.7
C11 C12 H12 119.7
C14 C13 C12 120.01(16)
C14 C13 H13 120.0
C12 C13 H13 120.0
C13 C14 C15 119.81(15)
C13 C14 H14 120.1
C15 C14 H14 120.1
C14 C15 C16 120.36(16)
C14 C15 H15 119.8
C16 C15 H15 119.8
C11 C16 C15 120.11(16)
C11 C16 H16 119.9
C15 C16 H16 119.9
C18 C17 C22 118.78(14)
C18 C17 N2 122.44(13)
C22 C17 N2 118.76(13)
C19 C18 C17 120.56(15)
C19 C18 H18 119.7
C17 C18 H18 119.7
C20 C19 C18 120.58(15)
C20 C19 H19 119.7
C18 C19 H19 119.7
C19 C20 C21 118.91(15)
C19 C20 H20 120.5
C21 C20 H20 120.5
C22 C21 C20 121.04(16)
C22 C21 H21 119.5
C20 C21 H21 119.5
C21 C22 C17 120.08(15)
C21 C22 H22 120.0
C17 C22 H22 120.0
N2 C23 C24 115.12(12)
N2 C23 C31 103.82(11)
C24 C23 C31 115.64(12)
N2 C23 C30 110.81(11)
C24 C23 C30 101.63(12)
C31 C23 C30 109.94(12)
C25 C24 C29 119.76(14)
C25 C24 C23 131.37(14)
C29 C24 C23 108.86(13)
C24 C25 C26 119.05(15)
C24 C25 H25 120.5
C26 C25 H25 120.5
C27 C26 C25 120.41(16)
C27 C26 H26 119.8
C25 C26 H26 119.8
C26 C27 C28 121.19(15)
C26 C27 H27 119.4
C28 C27 H27 119.4
C29 C28 C27 117.51(15)
C29 C28 H28 121.2
C27 C28 H28 121.2
C28 C29 C24 122.04(15)
C28 C29 N3 127.99(15)
C24 C29 N3 109.95(13)
O2 C30 N3 126.74(14)
O2 C30 C23 125.34(14)
N3 C30 C23 107.92(12)
C8 C31 C23 105.57(11)
C8 C31 H31A 110.6
C23 C31 H31A 110.6
C8 C31 H31B 110.6
C23 C31 H31B 110.6
H31A C31 H31B 108.8
C39 N4 C33 111.35(12)
C39 N4 C32 123.71(14)
C33 N4 C32 124.79(14)
C48 N5 C41 118.98(11)
C48 N5 C54 113.97(11)
C41 N5 C54 106.96(11)
C61 N6 C60 111.35(12)
C61 N6 H6A 123.1(13)
C60 N6 H6A 123.0(14)
N4 C32 H32A 109.5
N4 C32 H32B 109.5
H32A C32 H32B 109.5
N4 C32 H32C 109.5
H32A C32 H32C 109.5
H32B C32 H32C 109.5
C34 C33 C38 122.06(15)
C34 C33 N4 128.35(14)
C38 C33 N4 109.59(13)
C33 C34 C35 117.79(15)
C33 C34 H34 121.1
C35 C34 H34 121.1
C36 C35 C34 120.98(15)
C36 C35 H35 119.5
C34 C35 H35 119.5
C35 C36 C37 120.47(16)
C35 C36 H36 119.8
C37 C36 H36 119.8
C38 C37 C36 119.16(15)
C38 C37 H37 120.4
C36 C37 H37 120.4
C37 C38 C33 119.45(14)
C37 C38 C40 132.36(13)
C33 C38 C40 108.18(13)
O3 C39 N4 125.87(14)
O3 C39 C40 126.01(14)
N4 C39 C40 108.05(12)
C38 C40 C39 102.45(11)
C38 C40 C62 114.58(12)
C39 C40 C62 108.84(11)
C38 C40 C41 115.95(12)
C39 C40 C41 113.78(12)
C62 C40 C41 101.49(11)
N5 C41 C42 115.71(12)
N5 C41 C40 100.41(11)
C42 C41 C40 113.35(11)
N5 C41 H41 109.0
C42 C41 H41 109.0
C40 C41 H41 109.0
C47 C42 C43 118.80(14)
C47 C42 C41 123.75(13)
C43 C42 C41 117.40(13)
C44 C43 C42 120.81(15)
C44 C43 H43 119.6
C42 C43 H43 119.6
C45 C44 C43 120.01(15)
C45 C44 H44 120.0
C43 C44 H44 120.0
C44 C45 C46 119.77(15)
C44 C45 H45 120.1
C46 C45 H45 120.1
C45 C46 C47 120.37(15)
C45 C46 H46 119.8
C47 C46 H46 119.8
C42 C47 C46 120.19(15)
C42 C47 H47 119.9
C46 C47 H47 119.9
C53 C48 C49 119.13(14)
C53 C48 N5 122.54(13)
C49 C48 N5 118.33(13)
C50 C49 C48 120.26(15)
C50 C49 H49 119.9
C48 C49 H49 119.9
C49 C50 C51 120.69(15)
C49 C50 H50 119.7
C51 C50 H50 119.7
C52 C51 C50 119.20(15)
C52 C51 H51 120.4
C50 C51 H51 120.4
C51 C52 C53 120.54(15)
C51 C52 H52 119.7
C53 C52 H52 119.7
C48 C53 C52 120.13(14)
C48 C53 H53 119.9
C52 C53 H53 119.9
N5 C54 C55 114.18(11)
N5 C54 C62 103.95(11)
C55 C54 C62 116.38(12)
N5 C54 C61 110.24(11)
C55 C54 C61 101.64(11)
C62 C54 C61 110.57(11)
C56 C55 C60 119.93(14)
C56 C55 C54 131.34(14)
C60 C55 C54 108.72(12)
C55 C56 C57 118.96(15)
C55 C56 H56 120.5
C57 C56 H56 120.5
C58 C57 C56 120.25(15)
C58 C57 H57 119.9
C56 C57 H57 119.9
C57 C58 C59 121.58(15)
C57 C58 H58 119.2
C59 C58 H58 119.2
C60 C59 C58 117.40(15)
C60 C59 H59 121.3
C58 C59 H59 121.3
C59 C60 C55 121.84(14)
C59 C60 N6 128.15(14)
C55 C60 N6 110.00(13)
O4 C61 N6 126.81(14)
O4 C61 C54 125.26(13)
N6 C61 C54 107.92(12)
C54 C62 C40 105.60(11)
C54 C62 H62A 110.6
C40 C62 H62A 110.6
C54 C62 H62B 110.6
C40 C62 H62B 110.6
H62A C62 H62B 108.8
O5 S1 C63 106.43(8)
O5 S1 C64 106.72(8)
C63 S1 C64 98.01(8)
S1 C63 H63A 109.5
S1 C63 H63B 109.5
H63A C63 H63B 109.5
S1 C63 H63C 109.5
H63A C63 H63C 109.5
H63B C63 H63C 109.5
S1 C64 H64A 109.5
S1 C64 H64B 109.5
H64A C64 H64B 109.5
S1 C64 H64C 109.5
H64A C64 H64C 109.5
H64B C64 H64C 109.5
O6 S2 C66 104.81(9)
O6 S2 C65 106.03(8)
C66 S2 C65 96.79(9)
S2 C65 H65A 109.5
S2 C65 H65B 109.5
H65A C65 H65B 109.5
S2 C65 H65C 109.5
H65A C65 H65C 109.5
H65B C65 H65C 109.5
S2 C66 H66A 109.5
S2 C66 H66B 109.5
H66A C66 H66B 109.5
S2 C66 H66C 109.5
H66A C66 H66C 109.5
H66B C66 H66C 109.5

loop_
_geom_bond_atom_site_label_1
_geom_bond_atom_site_label_2
_geom_bond_distance
O1 C9 1.2196(18)
O2 C30 1.2188(18)
N1 C9 1.3650(19)
N1 C2 1.408(2)
N1 C1 1.4534(19)
N2 C17 1.4307(18)
N2 C10 1.4739(18)
N2 C23 1.4898(18)
N3 C30 1.359(2)
N3 C29 1.403(2)
N3 H3 0.822(19)
C1 H1A 0.9800
C1 H1B 0.9800
C1 H1C 0.9800
C2 C3 1.384(2)
C2 C7 1.399(2)
C3 C4 1.398(2)
C3 H3A 0.9500
C4 C5 1.386(2)
C4 H4 0.9500
C5 C6 1.398(2)
C5 H5 0.9500
C6 C7 1.384(2)
C6 H6 0.9500
C7 C8 1.509(2)
C8 C9 1.536(2)
C8 C10 1.547(2)
C8 C31 1.550(2)
C10 C11 1.515(2)
C10 H10 1.0000
C11 C16 1.393(2)
C11 C12 1.395(2)
C12 C13 1.391(2)
C12 H12 0.9500
C13 C14 1.383(3)
C13 H13 0.9500
C14 C15 1.387(3)
C14 H14 0.9500
C15 C16 1.394(2)
C15 H15 0.9500
C16 H16 0.9500
C17 C18 1.392(2)
C17 C22 1.398(2)
C18 C19 1.391(2)
C18 H18 0.9500
C19 C20 1.383(2)
C19 H19 0.9500
C20 C21 1.390(3)
C20 H20 0.9500
C21 C22 1.385(2)
C21 H21 0.9500
C22 H22 0.9500
C23 C24 1.508(2)
C23 C31 1.550(2)
C23 C30 1.562(2)
C24 C25 1.378(2)
C24 C29 1.396(2)
C25 C26 1.395(2)
C25 H25 0.9500
C26 C27 1.388(3)
C26 H26 0.9500
C27 C28 1.390(2)
C27 H27 0.9500
C28 C29 1.384(2)
C28 H28 0.9500
C31 H31A 0.9900
C31 H31B 0.9900
O3 C39 1.2228(18)
O4 C61 1.2179(18)
N4 C39 1.363(2)
N4 C33 1.407(2)
N4 C32 1.4558(19)
N5 C48 1.4365(18)
N5 C41 1.4739(18)
N5 C54 1.4965(18)
N6 C61 1.359(2)
N6 C60 1.405(2)
N6 H6A 0.91(2)
C32 H32A 0.9800
C32 H32B 0.9800
C32 H32C 0.9800
C33 C34 1.383(2)
C33 C38 1.401(2)
C34 C35 1.393(2)
C34 H34 0.9500
C35 C36 1.388(2)
C35 H35 0.9500
C36 C37 1.399(2)
C36 H36 0.9500
C37 C38 1.381(2)
C37 H37 0.9500
C38 C40 1.509(2)
C39 C40 1.535(2)
C40 C62 1.547(2)
C40 C41 1.5487(19)
C41 C42 1.513(2)
C41 H41 1.0000
C42 C47 1.393(2)
C42 C43 1.396(2)
C43 C44 1.391(2)
C43 H43 0.9500
C44 C45 1.381(2)
C44 H44 0.9500
C45 C46 1.390(2)
C45 H45 0.9500
C46 C47 1.394(2)
C46 H46 0.9500
C47 H47 0.9500
C48 C53 1.393(2)
C48 C49 1.393(2)
C49 C50 1.386(2)
C49 H49 0.9500
C50 C51 1.387(2)
C50 H50 0.9500
C51 C52 1.385(2)
C51 H51 0.9500
C52 C53 1.393(2)
C52 H52 0.9500
C53 H53 0.9500
C54 C55 1.506(2)
C54 C62 1.5451(19)
C54 C61 1.5633(19)
C55 C56 1.381(2)
C55 C60 1.400(2)
C56 C57 1.395(2)
C56 H56 0.9500
C57 C58 1.384(3)
C57 H57 0.9500
C58 C59 1.395(2)
C58 H58 0.9500
C59 C60 1.381(2)
C59 H59 0.9500
C62 H62A 0.9900
C62 H62B 0.9900
S1 O5 1.5024(12)
S1 C63 1.7774(17)
S1 C64 1.7812(16)
C63 H63A 0.9800
C63 H63B 0.9800
C63 H63C 0.9800
C64 H64A 0.9800
C64 H64B 0.9800
C64 H64C 0.9800
S2 O6 1.5058(12)
S2 C66 1.777(2)
S2 C65 1.7897(17)
C65 H65A 0.9800
C65 H65B 0.9800
C65 H65C 0.9800
C66 H66A 0.9800
C66 H66B 0.9800
C66 H66C 0.9800

loop_
_geom_hbond_atom_site_label_D
_geom_hbond_atom_site_label_H
_geom_hbond_atom_site_label_A
_geom_hbond_distance_DH
_geom_hbond_distance_HA
_geom_hbond_distance_DA
_geom_hbond_angle_DHA
N6 H6A O6 0.91(2) 1.84(2) 2.7364(17) 166(2)
N3 H3 O5 0.822(19) 1.99(2) 2.7706(18) 158.6(18)
